data_4061656
_journal_name_full Organometallics
_journal_paper_doi 10.1021/om050484d
_journal_year 2005
_chemical_formula_moiety 'C30 H30 Au Mo N O3 P, Cl'
_chemical_formula_sum 'C30 H30 Au Cl Mo N O3 P'
_chemical_formula_weight 811.88
_space_group_IT_number 14
_symmetry_cell_setting monoclinic
_symmetry_space_group_name_Hall '-P 2yn'
_symmetry_space_group_name_H-M 'P 1 21/n 1'
_cell_angle_alpha 90.00
_cell_angle_beta 97.029(2)
_cell_angle_gamma 90.00
_cell_formula_units_Z 4
_cell_length_a 8.9559(9)
_cell_length_b 23.828(2)
_cell_length_c 14.0808(14)
_cell_measurement_temperature 173(2)
_cell_volume 2982.3(5)
_diffrn_ambient_temperature 173(2)
_exptl_crystal_density_diffrn 1.808
_cod_depositor_comments
;
The following automatic conversions were performed:
'_symmetry_cell_setting' value 'Monoclinic' changed to 'monoclinic'
according to '/home/saulius/struct/CIF-dictionaries/cif_core.dic'
dictionary named 'cif_core.dic' version 2.4.1 from 2010-06-29.

Automatic conversion script
Id: cif_fix_enum 1527 2010-12-29 10:47:43Z saulius 
;
_cod_original_sg_symbol_H-M 'P 21/n'
_cod_database_code 4061656

loop_
_symmetry_equiv_pos_as_xyz
'x, y, z'
'-x+1/2, y+1/2, -z+1/2'
'-x, -y, -z'
'x-1/2, -y-1/2, z-1/2'

loop_
_atom_site_label
_atom_site_type_symbol
_atom_site_fract_x
_atom_site_fract_y
_atom_site_fract_z
_atom_site_U_iso_or_equiv
_atom_site_adp_type
_atom_site_occupancy
_atom_site_symmetry_multiplicity
_atom_site_calc_flag
_atom_site_refinement_flags
_atom_site_disorder_assembly
_atom_site_disorder_group
Mo1 Mo 0.20890(6) 0.541679(18) 0.37727(3) 0.03020(11) Uani 1 1 d . . .
C1 C 0.3527(8) 0.4926(2) 0.2750(4) 0.0449(16) Uani 1 1 d . . .
C2 C 0.3545(9) 0.4625(3) 0.3611(5) 0.059(2) Uani 1 1 d . . .
H2A H 0.4403 0.4554 0.4063 0.071 Uiso 1 1 calc R . .
C3 C 0.2052(11) 0.4447(2) 0.3685(6) 0.069(3) Uani 1 1 d . . .
H3A H 0.1734 0.4235 0.4196 0.083 Uiso 1 1 calc R . .
C4 C 0.1130(10) 0.4636(3) 0.2877(5) 0.062(2) Uani 1 1 d . . .
H4A H 0.0076 0.4577 0.2747 0.074 Uiso 1 1 calc R . .
C5 C 0.2033(8) 0.4934(2) 0.2280(5) 0.0474(16) Uani 1 1 d . . .
H5A H 0.1699 0.5105 0.1682 0.057 Uiso 1 1 calc R . .
C6 C 0.4922(8) 0.5149(3) 0.2354(5) 0.0525(18) Uani 1 1 d . . .
H6A H 0.5662 0.5272 0.2894 0.063 Uiso 1 1 calc R . .
H6B H 0.5385 0.4841 0.2019 0.063 Uiso 1 1 calc R . .
C7 C 0.4589(7) 0.5629(2) 0.1676(4) 0.0402(14) Uani 1 1 d . . .
H7A H 0.3739 0.5527 0.1190 0.048 Uiso 1 1 calc R . .
H7B H 0.4282 0.5959 0.2033 0.048 Uiso 1 1 calc R . .
N1 N 0.5910(5) 0.57806(19) 0.1187(3) 0.0375(11) Uani 1 1 d . . .
H1A H 0.6288 0.5450 0.0959 0.045 Uiso 1 1 calc R . .
C8 C 0.7132(9) 0.6042(4) 0.1838(6) 0.081(3) Uani 1 1 d . . .
H8A H 0.7361 0.5807 0.2409 0.122 Uiso 1 1 calc R . .
H8B H 0.6813 0.6415 0.2027 0.122 Uiso 1 1 calc R . .
H8C H 0.8031 0.6077 0.1510 0.122 Uiso 1 1 calc R . .
C9 C 0.5470(9) 0.6149(3) 0.0346(5) 0.0592(19) Uani 1 1 d . . .
H9A H 0.6341 0.6210 0.0000 0.089 Uiso 1 1 calc R . .
H9B H 0.5114 0.6510 0.0564 0.089 Uiso 1 1 calc R . .
H9C H 0.4663 0.5969 -0.0081 0.089 Uiso 1 1 calc R . .
C10 C 0.0094(7) 0.5745(2) 0.3855(4) 0.0389(13) Uani 1 1 d . . .
O1 O -0.1128(5) 0.5874(2) 0.3944(3) 0.0546(12) Uani 1 1 d . . .
C11 C 0.2103(7) 0.5420(2) 0.5161(4) 0.0399(13) Uani 1 1 d . . .
O2 O 0.2102(6) 0.5419(2) 0.5984(3) 0.0609(13) Uani 1 1 d . . .
C12 C 0.3538(7) 0.6034(2) 0.4052(4) 0.0423(14) Uani 1 1 d . . .
O3 O 0.4498(6) 0.6356(2) 0.4259(4) 0.0642(14) Uani 1 1 d . . .
Au1 Au 0.14033(3) 0.635803(8) 0.273476(15) 0.03220(7) Uani 1 1 d . . .
P1 P 0.09054(15) 0.71061(5) 0.17397(9) 0.0264(3) Uani 1 1 d . . .
C13 C 0.2578(6) 0.7445(2) 0.1403(4) 0.0354(13) Uani 1 1 d . . .
C14 C 0.3937(7) 0.7376(3) 0.1991(6) 0.064(2) Uani 1 1 d . . .
H14A H 0.4001 0.7146 0.2545 0.077 Uiso 1 1 calc R . .
C15 C 0.5214(9) 0.7661(4) 0.1735(10) 0.101(4) Uani 1 1 d . . .
H15A H 0.6157 0.7611 0.2115 0.122 Uiso 1 1 calc R . .
C16 C 0.5127(12) 0.7996(4) 0.0977(11) 0.113(5) Uani 1 1 d . . .
H16A H 0.5994 0.8197 0.0843 0.136 Uiso 1 1 calc R . .
C17 C 0.3798(12) 0.8057(3) 0.0384(8) 0.086(3) Uani 1 1 d . . .
H17A H 0.3757 0.8287 -0.0169 0.103 Uiso 1 1 calc R . .
C18 C 0.2526(8) 0.7782(3) 0.0597(5) 0.0498(16) Uani 1 1 d . . .
H18A H 0.1607 0.7823 0.0188 0.060 Uiso 1 1 calc R . .
C19 C -0.0156(6) 0.6925(2) 0.0603(3) 0.0257(10) Uani 1 1 d . . .
C20 C 0.0223(6) 0.6425(2) 0.0173(4) 0.0349(12) Uani 1 1 d . . .
H20A H 0.0972 0.6188 0.0496 0.042 Uiso 1 1 calc R . .
C21 C -0.0486(7) 0.6271(2) -0.0723(4) 0.0412(14) Uani 1 1 d . . .
H21A H -0.0215 0.5934 -0.1017 0.049 Uiso 1 1 calc R . .
C22 C -0.1585(7) 0.6614(3) -0.1177(4) 0.0471(16) Uani 1 1 d . . .
H22A H -0.2077 0.6511 -0.1788 0.056 Uiso 1 1 calc R . .
C23 C -0.1979(7) 0.7102(3) -0.0758(4) 0.0485(16) Uani 1 1 d . . .
H23A H -0.2742 0.7334 -0.1081 0.058 Uiso 1 1 calc R . .
C24 C -0.1273(6) 0.7261(2) 0.0133(4) 0.0368(13) Uani 1 1 d . . .
H24A H -0.1555 0.7599 0.0420 0.044 Uiso 1 1 calc R . .
C25 C -0.0121(6) 0.7661(2) 0.2262(4) 0.0292(11) Uani 1 1 d . . .
C26 C -0.0170(6) 0.8212(2) 0.1917(4) 0.0359(13) Uani 1 1 d . . .
H26A H 0.0333 0.8307 0.1383 0.043 Uiso 1 1 calc R . .
C27 C -0.0959(7) 0.8624(2) 0.2359(5) 0.0444(15) Uani 1 1 d . . .
H27A H -0.0987 0.8997 0.2123 0.053 Uiso 1 1 calc R . .
C28 C -0.1685(7) 0.8493(3) 0.3121(5) 0.0458(15) Uani 1 1 d . . .
H28A H -0.2233 0.8774 0.3411 0.055 Uiso 1 1 calc R . .
C29 C -0.1624(8) 0.7954(3) 0.3474(5) 0.0554(18) Uani 1 1 d . . .
H29A H -0.2109 0.7864 0.4019 0.066 Uiso 1 1 calc R . .
C30 C -0.0855(7) 0.7539(3) 0.3037(4) 0.0392(13) Uani 1 1 d . . .
H30A H -0.0838 0.7166 0.3277 0.047 Uiso 1 1 calc R . .
Cl1 Cl 0.7597(2) 0.48016(7) 0.05498(14) 0.0578(4) Uani 1 1 d . . .

loop_
_atom_site_aniso_label
_atom_site_aniso_U_11
_atom_site_aniso_U_22
_atom_site_aniso_U_33
_atom_site_aniso_U_23
_atom_site_aniso_U_13
_atom_site_aniso_U_12
Mo1 0.0429(3) 0.0190(2) 0.0294(2) 0.00221(17) 0.0074(2) 0.00656(19)
C1 0.071(5) 0.021(3) 0.048(4) 0.012(2) 0.032(3) 0.017(3)
C2 0.090(6) 0.039(4) 0.057(4) 0.022(3) 0.040(4) 0.032(4)
C3 0.130(7) 0.017(3) 0.074(5) 0.005(3) 0.068(5) 0.009(4)
C4 0.095(6) 0.034(3) 0.064(5) -0.019(3) 0.039(4) -0.015(4)
C5 0.075(5) 0.026(3) 0.045(4) -0.012(3) 0.023(3) -0.008(3)
C6 0.057(4) 0.056(4) 0.047(4) 0.021(3) 0.019(3) 0.027(3)
C7 0.044(3) 0.032(3) 0.047(4) 0.011(3) 0.013(3) 0.007(3)
N1 0.041(3) 0.031(2) 0.042(3) 0.000(2) 0.012(2) -0.001(2)
C8 0.056(5) 0.103(7) 0.083(6) -0.008(5) 0.002(4) -0.035(5)
C9 0.074(5) 0.050(4) 0.058(4) 0.021(3) 0.025(4) -0.002(4)
C10 0.050(4) 0.035(3) 0.031(3) 0.001(2) 0.004(3) 0.004(3)
O1 0.048(3) 0.059(3) 0.058(3) 0.010(2) 0.013(2) 0.017(2)
C11 0.041(3) 0.039(3) 0.039(3) 0.005(3) 0.000(3) 0.005(3)
O2 0.075(3) 0.076(3) 0.030(2) 0.005(2) 0.000(2) -0.013(3)
C12 0.056(4) 0.034(3) 0.035(3) 0.002(2) -0.002(3) 0.011(3)
O3 0.063(3) 0.049(3) 0.075(3) 0.005(3) -0.019(3) -0.012(2)
Au1 0.04718(13) 0.02069(10) 0.02749(11) 0.00131(8) -0.00044(8) 0.00836(9)
P1 0.0319(7) 0.0192(6) 0.0275(7) 0.0009(5) 0.0005(5) 0.0035(5)
C13 0.032(3) 0.024(3) 0.051(4) -0.012(2) 0.010(3) -0.001(2)
C14 0.037(4) 0.048(4) 0.102(6) -0.033(4) -0.010(4) 0.006(3)
C15 0.038(4) 0.063(6) 0.199(13) -0.062(7) -0.001(6) -0.004(4)
C16 0.076(7) 0.043(5) 0.235(16) -0.058(7) 0.078(9) -0.029(5)
C17 0.107(7) 0.042(4) 0.127(8) -0.028(5) 0.087(7) -0.026(5)
C18 0.058(4) 0.037(3) 0.060(4) -0.008(3) 0.030(3) -0.004(3)
C19 0.030(3) 0.022(2) 0.025(2) 0.0010(19) 0.003(2) -0.002(2)
C20 0.038(3) 0.029(3) 0.035(3) -0.001(2) -0.003(2) 0.005(2)
C21 0.046(3) 0.040(3) 0.038(3) -0.013(3) 0.005(3) 0.001(3)
C22 0.041(4) 0.066(4) 0.031(3) -0.007(3) -0.006(3) -0.003(3)
C23 0.044(4) 0.060(4) 0.040(3) 0.007(3) -0.003(3) 0.015(3)
C24 0.039(3) 0.035(3) 0.035(3) 0.001(2) 0.002(2) 0.005(2)
C25 0.036(3) 0.025(2) 0.025(3) -0.001(2) -0.002(2) 0.001(2)
C26 0.042(3) 0.026(3) 0.041(3) 0.000(2) 0.009(3) 0.002(2)
C27 0.049(4) 0.021(3) 0.062(4) -0.004(3) 0.001(3) 0.003(3)
C28 0.054(4) 0.036(3) 0.047(4) -0.013(3) 0.005(3) 0.013(3)
C29 0.070(5) 0.060(4) 0.038(4) -0.003(3) 0.014(3) 0.017(4)
C30 0.046(3) 0.041(3) 0.032(3) 0.002(2) 0.007(3) 0.011(3)
Cl1 0.0567(10) 0.0451(9) 0.0754(12) 0.0043(8) 0.0236(9) 0.0098(8)

loop_
_geom_bond_atom_site_label_1
_geom_bond_atom_site_label_2
_geom_bond_distance
_geom_bond_site_symmetry_2
_geom_bond_publ_flag
Mo1 C11 1.954(6) . ?
Mo1 C10 1.966(6) . ?
Mo1 C12 1.969(7) . ?
Mo1 C3 2.314(6) . ?
Mo1 C2 2.320(6) . ?
Mo1 C4 2.350(7) . ?
Mo1 C1 2.357(6) . ?
Mo1 C5 2.391(6) . ?
Mo1 Au1 2.7063(5) . ?
C1 C2 1.407(8) . ?
C1 C5 1.419(9) . ?
C1 C6 1.524(9) . ?
C2 C3 1.419(11) . ?
C2 H2A 0.9500 . ?
C3 C4 1.397(11) . ?
C3 H3A 0.9500 . ?
C4 C5 1.425(9) . ?
C4 H4A 0.9500 . ?
C5 H5A 0.9500 . ?
C6 C7 1.496(8) . ?
C6 H6A 0.9900 . ?
C6 H6B 0.9900 . ?
C7 N1 1.484(7) . ?
C7 H7A 0.9900 . ?
C7 H7B 0.9900 . ?
N1 C8 1.477(8) . ?
N1 C9 1.488(8) . ?
N1 H1A 0.9300 . ?
C8 H8A 0.9800 . ?
C8 H8B 0.9800 . ?
C8 H8C 0.9800 . ?
C9 H9A 0.9800 . ?
C9 H9B 0.9800 . ?
C9 H9C 0.9800 . ?
C10 O1 1.159(7) . ?
C10 Au1 2.540(6) . ?
C11 O2 1.158(7) . ?
C12 O3 1.163(7) . ?
C12 Au1 2.613(6) . ?
Au1 P1 2.2773(13) . ?
P1 C19 1.811(5) . ?
P1 C13 1.816(6) . ?
P1 C25 1.816(5) . ?
C13 C18 1.385(9) . ?
C13 C14 1.395(8) . ?
C14 C15 1.414(13) . ?
C14 H14A 0.9500 . ?
C15 C16 1.328(16) . ?
C15 H15A 0.9500 . ?
C16 C17 1.375(15) . ?
C16 H16A 0.9500 . ?
C17 C18 1.379(10) . ?
C17 H17A 0.9500 . ?
C18 H18A 0.9500 . ?
C19 C24 1.385(7) . ?
C19 C20 1.397(7) . ?
C20 C21 1.390(8) . ?
C20 H20A 0.9500 . ?
C21 C22 1.375(8) . ?
C21 H21A 0.9500 . ?
C22 C23 1.370(9) . ?
C22 H22A 0.9500 . ?
C23 C24 1.386(8) . ?
C23 H23A 0.9500 . ?
C24 H24A 0.9500 . ?
C25 C30 1.372(8) . ?
C25 C26 1.399(7) . ?
C26 C27 1.398(8) . ?
C26 H26A 0.9500 . ?
C27 C28 1.357(9) . ?
C27 H27A 0.9500 . ?
C28 C29 1.378(9) . ?
C28 H28A 0.9500 . ?
C29 C30 1.391(8) . ?
C29 H29A 0.9500 . ?
C30 H30A 0.9500 . ?
